data_2015055
loop_
_publ_author_name
'Garden, Simon J.'
'Glidewell, Christopher'
'Low, John N.'
'Skakle, Janet M. S.'
'Wardell, James L.'

_publ_section_title
;
 2-Iodo-<i>N</i>-(4-nitrophenyl)benzamide forms hydrogen-bonded sheets
 of <i>R</i>~4~^4^(24) rings
;
_journal_issue 7
_journal_name_full 'Acta Crystallographica Section C'
_journal_page_first o450
_journal_page_last o451
_journal_paper_doi 10.1107/S0108270105017312
_journal_volume 61
_journal_year 2005
_chemical_formula_iupac 'C13 H9 I N2 O3'
_chemical_formula_moiety 'C13 H9 I N2 O3'
_chemical_formula_sum 'C13 H9 I N2 O3'
_chemical_formula_weight 368.12
_chemical_name_systematic
;
2-Iodo-N-(4-nitrophenyl)benzamide
;
_space_group_IT_number 14
_symmetry_cell_setting monoclinic
_symmetry_space_group_name_Hall '-P 2ybc'
_symmetry_space_group_name_H-M 'P 1 21/c 1'
_atom_sites_solution_hydrogens geom
_atom_sites_solution_primary direct
_atom_sites_solution_secondary difmap
_cell_angle_alpha 90.00
_cell_angle_beta 107.3830(11)
_cell_angle_gamma 90.00
_cell_formula_units_Z 4
_cell_length_a 10.3792(4)
_cell_length_b 13.6412(6)
_cell_length_c 9.8265(4)
_cell_measurement_reflns_used 4780
_cell_measurement_temperature 298(2)
_cell_measurement_theta_max 32.45
_cell_measurement_theta_min 2.06
_cell_volume 1327.74(9)
_computing_cell_refinement 'SAINT (Bruker, 2000)'
_computing_data_collection 'SMART (Bruker, 1998)'
_computing_data_reduction SAINT
_computing_molecular_graphics 'PLATON (Spek, 2003)'
_computing_publication_material 'SHELXL97 and PRPKAPPA (Ferguson, 1999)'
_computing_structure_refinement 'SHELXL97 (Sheldrick, 1997)'
_computing_structure_solution 'SHELXS97 (Sheldrick, 1997)'
_diffrn_ambient_temperature 298(2)
_diffrn_measured_fraction_theta_full 0.998
_diffrn_measured_fraction_theta_max 0.998
_diffrn_measurement_device_type 'Bruker SMART 1000 CCD area-detector'
_diffrn_measurement_method \f--\w
_diffrn_radiation_monochromator graphite
_diffrn_radiation_source 'fine-focus sealed X-ray tube'
_diffrn_radiation_type 'Mo K\a'
_diffrn_radiation_wavelength 0.71073
_diffrn_reflns_av_R_equivalents 0.0200
_diffrn_reflns_av_sigmaI/netI 0.0187
_diffrn_reflns_limit_h_max 15
_diffrn_reflns_limit_h_min -15
_diffrn_reflns_limit_k_max 20
_diffrn_reflns_limit_k_min -19
_diffrn_reflns_limit_l_max 14
_diffrn_reflns_limit_l_min -14
_diffrn_reflns_number 15459
_diffrn_reflns_theta_full 32.45
_diffrn_reflns_theta_max 32.45
_diffrn_reflns_theta_min 2.06
_diffrn_standards_decay_% nil
_exptl_absorpt_coefficient_mu 2.417
_exptl_absorpt_correction_T_max 0.617
_exptl_absorpt_correction_T_min 0.374
_exptl_absorpt_correction_type multi-scan
_exptl_absorpt_process_details '(SADABS; Bruker, 2000)'
_exptl_crystal_colour colourless
_exptl_crystal_density_diffrn 1.842
_exptl_crystal_density_method 'not measured'
_exptl_crystal_description prism
_exptl_crystal_F_000 712
_exptl_crystal_size_max 0.48
_exptl_crystal_size_mid 0.25
_exptl_crystal_size_min 0.20
_refine_diff_density_max 2.606
_refine_diff_density_min -2.265
_refine_ls_extinction_method none
_refine_ls_goodness_of_fit_ref 1.076
_refine_ls_hydrogen_treatment constr
_refine_ls_matrix_type full
_refine_ls_number_parameters 172
_refine_ls_number_reflns 4780
_refine_ls_number_restraints 0
_refine_ls_restrained_S_all 1.076
_refine_ls_R_factor_all 0.0863
_refine_ls_R_factor_gt 0.0582
_refine_ls_shift/su_max 0.000
_refine_ls_shift/su_mean 0.000
_refine_ls_structure_factor_coef Fsqd
_refine_ls_weighting_details 'w=1/[\s^2^(Fo^2^)+(0.0854P)^2^+1.4841P] where P=(Fo^2^+2Fc^2^)/3'
_refine_ls_weighting_scheme calc
_refine_ls_wR_factor_gt 0.1680
_refine_ls_wR_factor_ref 0.1879
_reflns_number_gt 3011
_reflns_number_total 4780
_reflns_threshold_expression I>2\s(I)
_cod_data_source_file sk1850.cif
_cod_data_source_block I
_cod_original_sg_symbol_H-M 'P 21/c'
_cod_database_code 2015055
_cod_database_fobs_code 2015055

loop_
_symmetry_equiv_pos_as_xyz
'x, y, z'
'-x, y+1/2, -z+1/2'
'-x, -y, -z'
'x, -y+1/2, z+1/2'

loop_
_atom_site_label
_atom_site_fract_x
_atom_site_fract_y
_atom_site_fract_z
_atom_site_U_iso_or_equiv
_atom_site_adp_type
_atom_site_calc_flag
_atom_site_refinement_flags
_atom_site_occupancy
_atom_site_disorder_assembly
_atom_site_disorder_group
_atom_site_type_symbol
I12 0.54867(3) 0.23220(3) 0.54472(5) 0.07976(19) Uani d . 1 . . I
O7 0.2184(4) 0.2891(2) 0.4439(3) 0.0542(7) Uani d . 1 . . O
O41 0.0663(5) 0.7571(2) 0.7685(4) 0.0740(11) Uani d . 1 . . O
O42 0.1173(8) 0.7759(2) 0.5753(5) 0.1019(17) Uani d . 1 . . O
N1 0.2207(3) 0.3224(2) 0.6724(3) 0.0399(6) Uani d . 1 . . N
N4 0.1031(4) 0.7254(2) 0.6709(4) 0.0554(9) Uani d . 1 . . N
C1 0.1857(3) 0.4226(2) 0.6632(3) 0.0357(6) Uani d . 1 . . C
C2 0.1528(4) 0.4633(3) 0.7792(4) 0.0423(7) Uani d . 1 . . C
C3 0.1267(4) 0.5627(3) 0.7829(4) 0.0454(7) Uani d . 1 . . C
C4 0.1306(4) 0.6199(2) 0.6685(4) 0.0429(7) Uani d . 1 . . C
C5 0.1618(4) 0.5812(3) 0.5519(4) 0.0491(8) Uani d . 1 . . C
C6 0.1904(4) 0.4819(3) 0.5492(4) 0.0463(8) Uani d . 1 . . C
C7 0.2407(4) 0.2642(2) 0.5685(4) 0.0381(6) Uani d . 1 . . C
C11 0.2943(4) 0.1647(2) 0.6181(3) 0.0428(7) Uani d . 1 . . C
C12 0.4216(5) 0.1362(3) 0.6141(4) 0.0544(9) Uani d . 1 . . C
C13 0.4691(8) 0.0421(4) 0.6559(6) 0.089(2) Uani d . 1 . . C
C14 0.3866(10) -0.0233(4) 0.6981(6) 0.111(3) Uani d . 1 . . C
C15 0.2598(9) 0.0037(3) 0.7003(6) 0.096(2) Uani d . 1 . . C
C16 0.2149(6) 0.0985(3) 0.6629(5) 0.0645(12) Uani d . 1 . . C
H1 0.2376 0.2940 0.7529 0.048 Uiso d R 1 . . H
H2 0.1485 0.4234 0.8544 0.051 Uiso calc R 1 . . H
H3 0.1069 0.5902 0.8609 0.054 Uiso calc R 1 . . H
H5 0.1636 0.6213 0.4760 0.059 Uiso calc R 1 . . H
H6 0.2124 0.4552 0.4720 0.056 Uiso calc R 1 . . H
H13 0.5551 0.0234 0.6556 0.107 Uiso calc R 1 . . H
H14 0.4174 -0.0864 0.7253 0.134 Uiso calc R 1 . . H
H15 0.2044 -0.0413 0.7268 0.115 Uiso calc R 1 . . H
H16 0.1305 0.1176 0.6680 0.077 Uiso calc R 1 . . H

loop_
_atom_site_aniso_label
_atom_site_aniso_U_11
_atom_site_aniso_U_22
_atom_site_aniso_U_33
_atom_site_aniso_U_12
_atom_site_aniso_U_13
_atom_site_aniso_U_23
I12 0.0569(2) 0.0849(3) 0.0998(3) -0.00522(15) 0.0269(2) -0.01773(19)
O7 0.084(2) 0.0449(14) 0.0339(12) 0.0146(13) 0.0173(12) 0.0004(10)
O41 0.101(3) 0.0484(17) 0.069(2) 0.0223(17) 0.019(2) -0.0121(15)
O42 0.197(6) 0.0356(17) 0.087(3) 0.006(2) 0.064(3) 0.0098(17)
N1 0.0587(16) 0.0307(12) 0.0325(12) 0.0030(11) 0.0170(12) 0.0023(10)
N4 0.074(2) 0.0346(15) 0.0497(18) 0.0064(14) 0.0063(16) -0.0050(13)
C1 0.0423(15) 0.0300(13) 0.0347(14) -0.0003(11) 0.0111(12) 0.0006(11)
C2 0.0559(19) 0.0375(16) 0.0355(15) 0.0057(14) 0.0167(14) 0.0024(12)
C3 0.0549(19) 0.0421(17) 0.0384(16) 0.0070(15) 0.0128(14) -0.0030(13)
C4 0.0518(18) 0.0307(14) 0.0427(16) 0.0016(13) 0.0086(14) -0.0026(12)
C5 0.072(2) 0.0346(16) 0.0423(17) 0.0006(16) 0.0203(17) 0.0045(14)
C6 0.070(2) 0.0340(15) 0.0397(16) 0.0006(15) 0.0228(16) 0.0009(13)
C7 0.0447(16) 0.0371(15) 0.0331(14) 0.0005(12) 0.0125(12) -0.0011(12)
C11 0.062(2) 0.0335(15) 0.0324(14) 0.0015(14) 0.0138(14) -0.0039(12)
C12 0.070(2) 0.0445(19) 0.0441(18) 0.0147(18) 0.0107(17) -0.0039(15)
C13 0.131(5) 0.068(3) 0.067(3) 0.054(4) 0.025(3) 0.009(3)
C14 0.231(9) 0.044(3) 0.076(3) 0.048(4) 0.070(5) 0.016(2)
C15 0.200(7) 0.037(2) 0.072(3) -0.015(3) 0.076(4) -0.004(2)
C16 0.108(4) 0.042(2) 0.055(2) -0.009(2) 0.043(2) -0.0054(17)

loop_
_atom_type_symbol
_atom_type_description
_atom_type_scat_dispersion_real
_atom_type_scat_dispersion_imag
_atom_type_scat_source
C C 0.0033 0.0016 'International Tables Vol C Tables 4.2.6.8 and 6.1.1.4'
H H 0.0000 0.0000 'International Tables Vol C Tables 4.2.6.8 and 6.1.1.4'
I I -0.4742 1.8119 'International Tables Vol C Tables 4.2.6.8 and 6.1.1.4'
N N 0.0061 0.0033 'International Tables Vol C Tables 4.2.6.8 and 6.1.1.4'
O O 0.0106 0.0060 'International Tables Vol C Tables 4.2.6.8 and 6.1.1.4'

loop_
_geom_angle_atom_site_label_1
_geom_angle_atom_site_label_2
_geom_angle_atom_site_label_3
_geom_angle
_geom_angle_publ_flag
C6 C1 C2 120.0(3) no
C6 C1 N1 123.0(3) no
C2 C1 N1 117.0(3) no
C3 C2 C1 120.5(3) no
C3 C2 H2 119.7 no
C1 C2 H2 119.7 no
C4 C3 C2 118.6(3) no
C4 C3 H3 120.7 no
C2 C3 H3 120.7 no
C3 C4 C5 121.9(3) no
C3 C4 N4 119.3(3) no
C5 C4 N4 118.8(3) no
O41 N4 O42 123.5(4) no
O41 N4 C4 118.1(4) no
O42 N4 C4 118.4(4) no
C4 C5 C6 119.5(3) no
C4 C5 H5 120.3 no
C6 C5 H5 120.3 no
C5 C6 C1 119.5(3) no
C5 C6 H6 120.3 no
C1 C6 H6 120.3 no
C7 N1 C1 127.8(3) no
C7 N1 H1 113.4 no
C1 N1 H1 118.6 no
O7 C7 N1 124.4(3) no
O7 C7 C11 121.3(3) no
N1 C7 C11 114.3(3) no
C16 C11 C12 119.3(4) no
C16 C11 C7 120.0(4) no
C12 C11 C7 120.7(3) no
C11 C12 C13 120.3(5) no
C11 C12 I12 121.8(3) no
C13 C12 I12 117.9(4) no
C14 C13 C12 119.1(6) no
C14 C13 H13 120.4 no
C12 C13 H13 120.4 no
C15 C14 C13 121.0(5) no
C15 C14 H14 119.5 no
C13 C14 H14 119.5 no
C14 C15 C16 119.6(6) no
C14 C15 H15 120.2 no
C16 C15 H15 120.2 no
C11 C16 C15 120.6(5) no
C11 C16 H16 119.7 no
C15 C16 H16 119.7 no

loop_
_geom_bond_atom_site_label_1
_geom_bond_atom_site_label_2
_geom_bond_site_symmetry_2
_geom_bond_distance
_geom_bond_publ_flag
C1 C6 . 1.394(4) no
C1 C2 . 1.399(4) no
C1 N1 . 1.410(4) no
C2 C3 . 1.385(5) no
C2 H2 . 0.93 no
C3 C4 . 1.379(5) no
C3 H3 . 0.93 no
C4 C5 . 1.386(5) no
C4 N4 . 1.469(4) no
N4 O41 . 1.213(6) no
N4 O42 . 1.208(5) no
C5 C6 . 1.388(5) no
C5 H5 . 0.93 no
C6 H6 . 0.93 no
N1 C7 . 1.358(4) no
N1 H1 . 0.85 no
C7 O7 . 1.224(4) no
C7 C11 . 1.492(5) no
C11 C16 . 1.381(6) no
C11 C12 . 1.389(6) no
C12 C13 . 1.393(6) no
C12 I12 . 2.111(5) no
C13 C14 . 1.382(11) no
C13 H13 . 0.93 no
C14 C15 . 1.373(11) no
C14 H14 . 0.93 no
C15 C16 . 1.386(7) no
C15 H15 . 0.93 no
C16 H16 . 0.93 no

loop_
_geom_hbond_atom_site_label_D
_geom_hbond_atom_site_label_H
_geom_hbond_atom_site_label_A
_geom_hbond_site_symmetry_A
_geom_hbond_distance_DH
_geom_hbond_distance_HA
_geom_hbond_distance_DA
_geom_hbond_angle_DHA
_geom_hbond_publ_flag
N1 H1 O7 4_555 0.85 2.25 3.077(4) 164 y
C5 H5 O41 4_564 0.93 2.59 3.457(5) 156 y

loop_
_geom_torsion_atom_site_label_1
_geom_torsion_atom_site_label_2
_geom_torsion_atom_site_label_3
_geom_torsion_atom_site_label_4
_geom_torsion
_geom_torsion_publ_flag
C6 C1 C2 C3 -0.9(6) no
N1 C1 C2 C3 175.4(3) no
C1 C2 C3 C4 1.5(6) no
C2 C3 C4 C5 -1.0(6) no
C2 C3 C4 N4 -180.0(4) no
C5 C4 N4 O41 174.7(4) no
C3 C4 N4 O42 174.3(5) no
C5 C4 N4 O42 -4.8(7) no
C3 C4 C5 C6 -0.1(6) no
N4 C4 C5 C6 178.9(4) no
C4 C5 C6 C1 0.7(6) no
C2 C1 C6 C5 -0.2(6) no
N1 C1 C6 C5 -176.3(4) no
C6 C1 N1 C7 -12.2(6) no
C1 N1 C7 O7 -7.3(6) no
C1 N1 C7 C11 172.4(3) y
C2 C1 N1 C7 171.6(3) y
N1 C7 C11 C12 -115.4(4) y
C3 C4 N4 O41 -6.3(6) y
O7 C7 C11 C16 -112.9(4) no
N1 C7 C11 C16 67.4(5) no
O7 C7 C11 C12 64.3(5) no
C16 C11 C12 C13 -0.5(6) no
C7 C11 C12 C13 -177.8(4) no
C16 C11 C12 I12 179.3(3) no
C7 C11 C12 I12 2.0(5) no
C11 C12 C13 C14 1.6(8) no
I12 C12 C13 C14 -178.2(5) no
C12 C13 C14 C15 -0.6(10) no
C13 C14 C15 C16 -1.5(9) no
C12 C11 C16 C15 -1.5(6) no
C7 C11 C16 C15 175.7(4) no
C14 C15 C16 C11 2.5(8) no

loop_
_cod_related_entry_id
_cod_related_entry_database
_cod_related_entry_code
1 ChemSpider 2865700
